data_2237121
loop_
_publ_author_name
'Imhof, Wolfgang'

_publ_section_title
;
 (<i>E</i>)-2,4,6-Trimethyl-<i>N</i>-[(1<i>H</i>-pyrrol-2-yl)methylidene]aniline
;
_journal_coeditor_code BT6872
_journal_issue 1
_journal_name_full 'Acta Crystallographica Section E'
_journal_page_first o113
_journal_paper_doi 10.1107/S160053681205057X
_journal_volume 69
_journal_year 2013
_chemical_formula_iupac 'C14 H16 N2'
_chemical_formula_moiety 'C14 H16 N2'
_chemical_formula_sum 'C14 H16 N2'
_chemical_formula_weight 212.29
_chemical_name_systematic
;
(<i>E</i>)-2,4,6-Trimethyl-<i>N</i>-[(1<i>H</i>-pyrrol-2-yl)methylidene]aniline
;
_space_group_IT_number 14
_symmetry_cell_setting monoclinic
_symmetry_space_group_name_Hall '-P 2ybc'
_symmetry_space_group_name_H-M 'P 1 21/c 1'
_atom_sites_solution_hydrogens geom
_atom_sites_solution_primary direct
_atom_sites_solution_secondary difmap
_audit_creation_method SHELXL-97
_cell_angle_alpha 90.00
_cell_angle_beta 111.184(4)
_cell_angle_gamma 90.00
_cell_formula_units_Z 4
_cell_length_a 13.6739(10)
_cell_length_b 7.3086(6)
_cell_length_c 13.3880(11)
_cell_measurement_reflns_used 4714
_cell_measurement_temperature 183(2)
_cell_measurement_theta_max 27.46
_cell_measurement_theta_min 3.07
_cell_volume 1247.54(17)
_computing_cell_refinement 'DENZO (Otwinowski & Minor, 1997)'
_computing_data_collection 'COLLECT (Nonius, 1998)'
_computing_data_reduction 'DENZO (Otwinowski & Minor, 1997)'
_computing_molecular_graphics 'ORTEP-3 (Farrugia, 2012)'
_computing_publication_material 'publCIF (Westrip, 2010)'
_computing_structure_refinement 'SHELXL97 (Sheldrick, 2008)'
_computing_structure_solution 'SHELXS97 (Sheldrick, 2008)'
_diffrn_ambient_temperature 183(2)
_diffrn_measured_fraction_theta_full 0.995
_diffrn_measured_fraction_theta_max 0.995
_diffrn_measurement_device_type 'Nonius KappaCCD'
_diffrn_measurement_method 'phi-scan, omega-scan'
_diffrn_radiation_monochromator graphite
_diffrn_radiation_source 'fine-focus sealed tube'
_diffrn_radiation_type MoK\a
_diffrn_radiation_wavelength 0.71073
_diffrn_reflns_av_R_equivalents 0.0485
_diffrn_reflns_av_sigmaI/netI 0.1124
_diffrn_reflns_limit_h_max 17
_diffrn_reflns_limit_h_min -17
_diffrn_reflns_limit_k_max 9
_diffrn_reflns_limit_k_min -8
_diffrn_reflns_limit_l_max 17
_diffrn_reflns_limit_l_min -17
_diffrn_reflns_number 4714
_diffrn_reflns_theta_full 27.46
_diffrn_reflns_theta_max 27.46
_diffrn_reflns_theta_min 3.07
_exptl_absorpt_coefficient_mu 0.067
_exptl_absorpt_correction_type none
_exptl_crystal_colour 'light yellow'
_exptl_crystal_density_diffrn 1.130
_exptl_crystal_density_method 'not measured'
_exptl_crystal_description plate
_exptl_crystal_F_000 456
_exptl_crystal_size_max 0.6
_exptl_crystal_size_mid 0.4
_exptl_crystal_size_min 0.01
_refine_diff_density_max 0.157
_refine_diff_density_min -0.257
_refine_ls_extinction_method none
_refine_ls_goodness_of_fit_ref 0.866
_refine_ls_hydrogen_treatment mixed
_refine_ls_matrix_type full
_refine_ls_number_parameters 152
_refine_ls_number_reflns 2849
_refine_ls_number_restraints 0
_refine_ls_restrained_S_all 0.866
_refine_ls_R_factor_all 0.1267
_refine_ls_R_factor_gt 0.0515
_refine_ls_shift/su_max 0.032
_refine_ls_shift/su_mean 0.001
_refine_ls_structure_factor_coef Fsqd
_refine_ls_weighting_details 'calc w=1/[\s^2^(Fo^2^)+(0.0585P)^2^] where P=(Fo^2^+2Fc^2^)/3'
_refine_ls_weighting_scheme calc
_refine_ls_wR_factor_gt 0.1109
_refine_ls_wR_factor_ref 0.1265
_reflns_number_gt 1346
_reflns_number_total 2849
_reflns_threshold_expression I>2\s(I)
_cod_data_source_file bt6872.cif
_cod_data_source_block I
_cod_original_sg_symbol_H-M 'P 21/c'
_cod_database_code 2237121
_cod_database_fobs_code 2237121

loop_
_symmetry_equiv_pos_as_xyz
'x, y, z'
'-x, y+1/2, -z+1/2'
'-x, -y, -z'
'x, -y-1/2, z-1/2'

loop_
_atom_site_type_symbol
_atom_site_label
_atom_site_fract_x
_atom_site_fract_y
_atom_site_fract_z
_atom_site_U_iso_or_equiv
_atom_site_adp_type
_atom_site_calc_flag
_atom_site_refinement_flags
_atom_site_occupancy
_atom_site_symmetry_multiplicity
N N1 0.40090(11) 0.0272(2) 0.34857(13) 0.0391(4) Uani d . 1 1
H H1A 0.4178(15) -0.013(3) 0.4198(17) 0.054(6) Uiso d . 1 1
C C1 0.30475(14) 0.0020(2) 0.27045(15) 0.0410(5) Uani d . 1 1
H H1 0.2480 -0.0638 0.2783 0.049 Uiso calc R 1 1
C C2 0.30352(14) 0.0875(3) 0.17859(15) 0.0419(5) Uani d . 1 1
H H2 0.2465 0.0917 0.1119 0.050 Uiso calc R 1 1
C C3 0.40204(13) 0.1670(2) 0.20194(15) 0.0394(5) Uani d . 1 1
H H3 0.4241 0.2353 0.1535 0.047 Uiso calc R 1 1
C C4 0.46186(13) 0.1297(2) 0.30736(14) 0.0362(4) Uani d . 1 1
C C5 0.56546(13) 0.1952(2) 0.36830(15) 0.0383(5) Uani d . 1 1
H H5 0.6014 0.2614 0.3309 0.046 Uiso calc R 1 1
N N2 0.61285(11) 0.1715(2) 0.46863(12) 0.0392(4) Uani d . 1 1
C C6 0.71568(13) 0.2505(3) 0.51684(14) 0.0379(5) Uani d . 1 1
C C7 0.80272(14) 0.1717(3) 0.50284(16) 0.0499(5) Uani d . 1 1
C C8 0.90023(15) 0.2513(3) 0.55354(17) 0.0573(6) Uani d . 1 1
H H8 0.9594 0.1983 0.5435 0.069 Uiso calc R 1 1
C C9 0.91517(14) 0.4035(3) 0.61769(16) 0.0505(5) Uani d . 1 1
C C10 0.82766(14) 0.4780(3) 0.63231(15) 0.0460(5) Uani d . 1 1
H H10 0.8361 0.5824 0.6770 0.055 Uiso calc R 1 1
C C11 0.72809(13) 0.4035(3) 0.58312(14) 0.0395(5) Uani d . 1 1
C C12 0.79212(18) 0.0021(4) 0.4355(2) 0.0873(9) Uani d . 1 1
H H12A 0.8620 -0.0459 0.4456 0.131 Uiso calc R 1 1
H H12B 0.7555 0.0328 0.3598 0.131 Uiso calc R 1 1
H H12C 0.7520 -0.0905 0.4572 0.131 Uiso calc R 1 1
C C13 1.02310(17) 0.4870(4) 0.6716(2) 0.0771(8) Uani d . 1 1
H H13A 1.0601 0.4888 0.6211 0.116 Uiso calc R 1 1
H H13B 1.0630 0.4138 0.7344 0.116 Uiso calc R 1 1
H H13C 1.0159 0.6123 0.6941 0.116 Uiso calc R 1 1
C C14 0.63527(15) 0.4899(3) 0.60012(18) 0.0559(6) Uani d . 1 1
H H14A 0.5910 0.5509 0.5340 0.084 Uiso calc R 1 1
H H14B 0.6600 0.5800 0.6581 0.084 Uiso calc R 1 1
H H14C 0.5945 0.3951 0.6193 0.084 Uiso calc R 1 1

loop_
_atom_site_aniso_label
_atom_site_aniso_U_11
_atom_site_aniso_U_22
_atom_site_aniso_U_33
_atom_site_aniso_U_12
_atom_site_aniso_U_13
_atom_site_aniso_U_23
N1 0.0332(8) 0.0432(9) 0.0382(10) -0.0029(7) 0.0095(8) 0.0026(8)
C1 0.0302(10) 0.0436(11) 0.0455(12) 0.0006(8) 0.0092(9) 0.0005(9)
C2 0.0357(10) 0.0418(11) 0.0418(12) 0.0019(9) 0.0060(9) 0.0000(9)
C3 0.0393(10) 0.0381(10) 0.0418(11) 0.0023(9) 0.0159(9) 0.0023(9)
C4 0.0340(10) 0.0352(10) 0.0405(11) 0.0001(8) 0.0147(9) -0.0028(8)
C5 0.0357(10) 0.0370(11) 0.0443(12) -0.0014(8) 0.0170(9) -0.0024(8)
N2 0.0332(8) 0.0446(9) 0.0385(10) -0.0026(7) 0.0113(7) -0.0005(7)
C6 0.0332(10) 0.0403(11) 0.0382(11) -0.0028(8) 0.0103(9) 0.0026(9)
C7 0.0408(11) 0.0517(13) 0.0562(13) -0.0030(10) 0.0164(10) -0.0150(10)
C8 0.0330(11) 0.0726(15) 0.0652(15) 0.0010(10) 0.0165(10) -0.0113(12)
C9 0.0353(11) 0.0625(14) 0.0476(12) -0.0104(10) 0.0076(10) -0.0065(11)
C10 0.0437(12) 0.0471(12) 0.0424(12) -0.0065(9) 0.0098(9) -0.0059(9)
C11 0.0384(10) 0.0433(11) 0.0362(11) 0.0006(9) 0.0126(9) 0.0008(9)
C12 0.0499(14) 0.0880(19) 0.117(2) 0.0022(13) 0.0213(15) -0.0536(17)
C13 0.0420(12) 0.0964(19) 0.0839(18) -0.0194(13) 0.0121(12) -0.0216(15)
C14 0.0458(12) 0.0617(13) 0.0588(14) 0.0035(10) 0.0172(11) -0.0143(11)

loop_
_atom_type_symbol
_atom_type_description
_atom_type_scat_dispersion_real
_atom_type_scat_dispersion_imag
_atom_type_scat_source
C C 0.0033 0.0016 'International Tables Vol C Tables 4.2.6.8 and 6.1.1.4'
H H 0.0000 0.0000 'International Tables Vol C Tables 4.2.6.8 and 6.1.1.4'
N N 0.0061 0.0033 'International Tables Vol C Tables 4.2.6.8 and 6.1.1.4'

loop_
_geom_angle_atom_site_label_1
_geom_angle_atom_site_label_2
_geom_angle_atom_site_label_3
_geom_angle
C1 N1 C4 108.76(16)
C1 N1 H1A 123.3(12)
C4 N1 H1A 127.7(12)
N1 C1 C2 108.75(16)
N1 C1 H1 125.6
C2 C1 H1 125.6
C1 C2 C3 106.88(16)
C1 C2 H2 126.6
C3 C2 H2 126.6
C4 C3 C2 108.33(16)
C4 C3 H3 125.8
C2 C3 H3 125.8
N1 C4 C3 107.28(15)
N1 C4 C5 124.72(16)
C3 C4 C5 127.83(17)
N2 C5 C4 125.03(17)
N2 C5 H5 117.5
C4 C5 H5 117.5
C5 N2 C6 117.39(15)
C7 C6 C11 120.09(16)
C7 C6 N2 121.12(17)
C11 C6 N2 118.70(15)
C8 C7 C6 118.51(18)
C8 C7 C12 120.33(18)
C6 C7 C12 121.15(18)
C9 C8 C7 123.01(18)
C9 C8 H8 118.5
C7 C8 H8 118.5
C8 C9 C10 117.61(17)
C8 C9 C13 121.47(19)
C10 C9 C13 120.9(2)
C9 C10 C11 121.61(18)
C9 C10 H10 119.2
C11 C10 H10 119.2
C10 C11 C6 119.13(16)
C10 C11 C14 119.86(17)
C6 C11 C14 121.00(16)
C7 C12 H12A 109.5
C7 C12 H12B 109.5
H12A C12 H12B 109.5
C7 C12 H12C 109.5
H12A C12 H12C 109.5
H12B C12 H12C 109.5
C9 C13 H13A 109.5
C9 C13 H13B 109.5
H13A C13 H13B 109.5
C9 C13 H13C 109.5
H13A C13 H13C 109.5
H13B C13 H13C 109.5
C11 C14 H14A 109.5
C11 C14 H14B 109.5
H14A C14 H14B 109.5
C11 C14 H14C 109.5
H14A C14 H14C 109.5
H14B C14 H14C 109.5

loop_
_geom_bond_atom_site_label_1
_geom_bond_atom_site_label_2
_geom_bond_distance
N1 C1 1.365(2)
N1 C4 1.376(2)
N1 H1A 0.94(2)
C1 C2 1.374(3)
C1 H1 0.9500
C2 C3 1.395(2)
C2 H2 0.9500
C3 C4 1.379(2)
C3 H3 0.9500
C4 C5 1.438(2)
C5 N2 1.275(2)
C5 H5 0.9500
N2 C6 1.439(2)
C6 C7 1.395(3)
C6 C11 1.399(3)
C7 C8 1.387(3)
C7 C12 1.509(3)
C8 C9 1.375(3)
C8 H8 0.9500
C9 C10 1.391(3)
C9 C13 1.517(3)
C10 C11 1.392(2)
C10 H10 0.9500
C11 C14 1.507(2)
C12 H12A 0.9800
C12 H12B 0.9800
C12 H12C 0.9800
C13 H13A 0.9800
C13 H13B 0.9800
C13 H13C 0.9800
C14 H14A 0.9800
C14 H14B 0.9800
C14 H14C 0.9800

loop_
_geom_hbond_atom_site_label_D
_geom_hbond_atom_site_label_H
_geom_hbond_atom_site_label_A
_geom_hbond_site_symmetry_A
_geom_hbond_distance_DH
_geom_hbond_distance_HA
_geom_hbond_distance_DA
_geom_hbond_angle_DHA
N1 H1A N2 3_656 0.94(2) 2.05(2) 2.909(2) 150.7(17)

loop_
_cod_related_entry_id
_cod_related_entry_database
_cod_related_entry_code
1 ChemSpider 19808567
